data_7017835
loop_
_publ_author_name
'Zuo, Weiwei'
'Braunstein, Pierre'

_publ_section_title
;
 Stepwise synthesis of a hydrido, N-heterocyclic dicarbene iridium(III)
 pincer complex featuring mixed NHC/abnormal NHC ligands.
;
_journal_issue 2
_journal_name_full 'Dalton transactions (Cambridge, England : 2003)'
_journal_page_first 636
_journal_page_last 643
_journal_paper_doi 10.1039/c1dt11511a
_journal_volume 41
_journal_year 2012
_chemical_formula_moiety 'C42 H55 I Ir N4 O'
_chemical_formula_sum 'C42 H55 I Ir N4 O'
_chemical_formula_weight 951.00
_chemical_name_systematic
;
?
;
_space_group_IT_number 14
_symmetry_cell_setting monoclinic
_symmetry_Int_Tables_number 14
_symmetry_space_group_name_Hall '-P 2ybc'
_symmetry_space_group_name_H-M 'P 1 21/c 1'
_atom_sites_solution_hydrogens geom
_atom_sites_solution_primary direct
_atom_sites_solution_secondary difmap
_audit_creation_method SHELXL-97
_cell_angle_alpha 90.00
_cell_angle_beta 93.658(2)
_cell_angle_gamma 90.00
_cell_formula_units_Z 4
_cell_length_a 19.6758(13)
_cell_length_b 12.2455(5)
_cell_length_c 16.8436(10)
_cell_measurement_reflns_used 7749
_cell_measurement_temperature 173(2)
_cell_measurement_theta_max 27.103
_cell_measurement_theta_min 0.998
_cell_volume 4050.0(4)
_computing_cell_refinement 'HKL Scalepack (Otwinowski & Minor 1997)'
_computing_data_collection 'Collect (Bruker AXS BV, 1997-2004)'
_computing_data_reduction 'HKL Denzo and Scalepack (Otwinowski & Minor 1997)'
_computing_molecular_graphics ORTEP
_computing_publication_material PLATON
_computing_structure_refinement 'SHELXL-97 (Sheldrick, 1997)'
_computing_structure_solution 'SHELXS-97 (Sheldrick, 1997)'
_diffrn_ambient_temperature 173(2)
_diffrn_detector_area_resol_mean 9
_diffrn_measured_fraction_theta_full 0.997
_diffrn_measured_fraction_theta_max 0.997
_diffrn_measurement_device_type KappaCCD
_diffrn_measurement_method CCD
_diffrn_radiation_monochromator graphite
_diffrn_radiation_source 'fine-focus sealed tube'
_diffrn_radiation_type MoK\a
_diffrn_radiation_wavelength 0.71073
_diffrn_reflns_av_R_equivalents 0.0615
_diffrn_reflns_av_sigmaI/netI 0.1089
_diffrn_reflns_limit_h_max 23
_diffrn_reflns_limit_h_min -23
_diffrn_reflns_limit_k_max 14
_diffrn_reflns_limit_k_min -12
_diffrn_reflns_limit_l_max 20
_diffrn_reflns_limit_l_min -20
_diffrn_reflns_number 13359
_diffrn_reflns_theta_full 25.50
_diffrn_reflns_theta_max 25.50
_diffrn_reflns_theta_min 1.04
_exptl_absorpt_coefficient_mu 4.095
_exptl_absorpt_correction_T_max 0.850
_exptl_absorpt_correction_T_min 0.540
_exptl_absorpt_correction_type multi-scan
_exptl_absorpt_process_details 'L. Spek, J. Appl.Cryst. 2003, 36, 7, B. Blessing, Acta Cryst, 1995, A51, 33'
_exptl_crystal_colour yellow
_exptl_crystal_density_diffrn 1.560
_exptl_crystal_density_method 'not measured'
_exptl_crystal_description plate
_exptl_crystal_F_000 1892
_exptl_crystal_size_max 0.1
_exptl_crystal_size_mid 0.1
_exptl_crystal_size_min 0.02
_platon_squeeze_details
;
;
_refine_diff_density_max 1.608
_refine_diff_density_min -1.959
_refine_diff_density_rms 0.292
_refine_ls_extinction_method none
_refine_ls_goodness_of_fit_ref 0.940
_refine_ls_hydrogen_treatment constr
_refine_ls_matrix_type full
_refine_ls_number_parameters 445
_refine_ls_number_reflns 7510
_refine_ls_number_restraints 387
_refine_ls_restrained_S_all 0.931
_refine_ls_R_factor_all 0.1110
_refine_ls_R_factor_gt 0.0623
_refine_ls_shift/su_max 0.001
_refine_ls_shift/su_mean 0.000
_refine_ls_structure_factor_coef Fsqd
_refine_ls_weighting_details 'calc w=1/[\s^2^(Fo^2^)+(0.1071P)^2^+0.0000P] where P=(Fo^2^+2Fc^2^)/3'
_refine_ls_weighting_scheme calc
_refine_ls_wR_factor_gt 0.1604
_refine_ls_wR_factor_ref 0.1803
_reflns_number_gt 4429
_reflns_number_total 7510
_reflns_threshold_expression >2sigma(I)
_cod_data_source_file c1dt11511a.txt
_cod_data_source_block ZwIr2
_cod_original_sg_symbol_H-M 'P 21/c'
_cod_database_code 7017835

loop_
_symmetry_equiv_pos_as_xyz
'x, y, z'
'-x, y+1/2, -z+1/2'
'-x, -y, -z'
'x, -y-1/2, z-1/2'

loop_
_atom_site_label
_atom_site_type_symbol
_atom_site_fract_x
_atom_site_fract_y
_atom_site_fract_z
_atom_site_U_iso_or_equiv
_atom_site_adp_type
_atom_site_occupancy
_atom_site_symmetry_multiplicity
_atom_site_calc_flag
_atom_site_refinement_flags
Ir1 Ir 0.20491(2) 0.10389(3) 0.54486(2) 0.02900(17) Uani 1 1 d .
C1 C 0.2131(5) 0.2058(8) 0.4491(6) 0.028(2) Uani 1 1 d U
C2 C 0.2239(6) 0.2438(8) 0.3172(6) 0.034(2) Uani 1 1 d U
H2 H 0.2242 0.2351 0.2624 0.040 Uiso 1 1 calc R
C3 C 0.2372(6) 0.3342(8) 0.3582(6) 0.032(2) Uani 1 1 d U
H3 H 0.2495 0.4008 0.3368 0.039 Uiso 1 1 calc R
C4 C 0.1934(6) 0.0529(8) 0.3525(6) 0.029(2) Uani 1 1 d U
C5 C 0.2438(6) -0.0226(8) 0.3616(6) 0.033(2) Uani 1 1 d U
H5 H 0.2865 -0.0008 0.3827 0.040 Uiso 1 1 calc R
C6 C 0.2336(6) -0.1317(8) 0.3405(6) 0.034(2) Uani 1 1 d U
C7 C 0.1678(7) -0.1621(9) 0.3110(6) 0.039(2) Uani 1 1 d U
C8 C 0.1182(6) -0.0848(8) 0.2987(6) 0.035(2) Uani 1 1 d U
H8 H 0.0759 -0.1068 0.2765 0.042 Uiso 1 1 calc R
C9 C 0.1275(6) 0.0261(8) 0.3178(6) 0.033(2) Uani 1 1 d U
C10 C 0.0741(7) 0.1086(9) 0.2982(7) 0.046(3) Uani 1 1 d U
H10A H 0.0675 0.1156 0.2415 0.069 Uiso 1 1 calc R
H10B H 0.0879 0.1776 0.3209 0.069 Uiso 1 1 calc R
H10C H 0.0323 0.0859 0.3196 0.069 Uiso 1 1 calc R
C11 C 0.1518(7) -0.2815(9) 0.2879(7) 0.050(3) Uani 1 1 d U
H11A H 0.1443 -0.3230 0.3349 0.075 Uiso 1 1 calc R
H11B H 0.1895 -0.3120 0.2619 0.075 Uiso 1 1 calc R
H11C H 0.1117 -0.2840 0.2524 0.075 Uiso 1 1 calc R
C12 C 0.3504(6) -0.1934(9) 0.3784(6) 0.039(2) Uani 1 1 d U
H12 H 0.3563 -0.1422 0.4190 0.046 Uiso 1 1 calc R
C13 C 0.4058(7) -0.2487(8) 0.3560(7) 0.040(2) Uani 1 1 d U
H13 H 0.4465 -0.2375 0.3862 0.048 Uiso 1 1 calc R
C14 C 0.3641(6) -0.4014(9) 0.2805(7) 0.041(3) Uani 1 1 d U
H14 H 0.3682 -0.4454 0.2361 0.049 Uiso 1 1 calc R
C15 C 0.4616(6) -0.2984(10) 0.2338(7) 0.044(2) Uani 1 1 d U
C16 C 0.4612(8) -0.3783(11) 0.1678(9) 0.068(3) Uani 1 1 d DU
H16A H 0.4162 -0.3803 0.1407 0.082 Uiso 1 1 calc R
H16B H 0.4711 -0.4505 0.1893 0.082 Uiso 1 1 calc R
C17 C 0.4569(7) -0.1800(10) 0.2071(8) 0.060(3) Uani 1 1 d DU
H17A H 0.4622 -0.1327 0.2532 0.072 Uiso 1 1 calc R
H17B H 0.4122 -0.1667 0.1811 0.072 Uiso 1 1 calc R
C18 C 0.5010(8) -0.2289(10) 0.0779(8) 0.076(3) Uani 1 1 d DU
H18A H 0.5316 -0.2098 0.0371 0.091 Uiso 1 1 calc R
H18B H 0.4546 -0.2224 0.0553 0.091 Uiso 1 1 calc R
C19 C 0.5149(6) -0.3482(11) 0.1065(8) 0.077(3) Uani 1 1 d DU
H19 H 0.5131 -0.3994 0.0617 0.092 Uiso 1 1 calc R
C20 C 0.5320(6) -0.3060(13) 0.2804(8) 0.068(3) Uani 1 1 d DU
H20A H 0.5334 -0.2545 0.3243 0.082 Uiso 1 1 calc R
H20B H 0.5378 -0.3788 0.3025 0.082 Uiso 1 1 calc R
C21 C 0.5122(6) -0.1518(11) 0.1488(7) 0.068(3) Uani 1 1 d DU
H21 H 0.5072 -0.0758 0.1312 0.081 Uiso 1 1 calc R
C22 C 0.5909(7) -0.2813(10) 0.2275(8) 0.077(3) Uani 1 1 d DU
H22 H 0.6353 -0.2894 0.2566 0.093 Uiso 1 1 calc R
C23 C 0.5802(6) -0.1670(11) 0.1963(8) 0.068(3) Uani 1 1 d DU
H23A H 0.6167 -0.1489 0.1626 0.081 Uiso 1 1 calc R
H23B H 0.5826 -0.1165 0.2407 0.081 Uiso 1 1 calc R
C24 C 0.5840(7) -0.3557(13) 0.1561(8) 0.078(3) Uani 1 1 d DU
H24A H 0.5904 -0.4304 0.1742 0.094 Uiso 1 1 calc R
H24B H 0.6202 -0.3390 0.1216 0.094 Uiso 1 1 calc R
C25 C 0.2425(6) 0.4026(8) 0.4981(6) 0.0307(19) Uani 1 1 d U
C26 C 0.2070(7) 0.5061(9) 0.4679(6) 0.041(2) Uani 1 1 d U
H26A H 0.1582 0.4940 0.4630 0.049 Uiso 1 1 calc R
H26B H 0.2218 0.5239 0.4156 0.049 Uiso 1 1 calc R
C27 C 0.3198(6) 0.4235(9) 0.5104(7) 0.038(2) Uani 1 1 d U
H27A H 0.3425 0.3574 0.5298 0.046 Uiso 1 1 calc R
H27B H 0.3379 0.4427 0.4600 0.046 Uiso 1 1 calc R
C28 C 0.2138(7) 0.3756(9) 0.5780(6) 0.040(2) Uani 1 1 d U
H28A H 0.2345 0.3090 0.5992 0.048 Uiso 1 1 calc R
H28B H 0.1651 0.3638 0.5704 0.048 Uiso 1 1 calc R
C29 C 0.2282(7) 0.4700(9) 0.6373(7) 0.043(2) Uani 1 1 d U
H29 H 0.2108 0.4507 0.6887 0.052 Uiso 1 1 calc R
C30 C 0.3068(7) 0.4850(10) 0.6474(7) 0.049(3) Uani 1 1 d U
H30A H 0.3178 0.5423 0.6859 0.059 Uiso 1 1 calc R
H30B H 0.3279 0.4179 0.6671 0.059 Uiso 1 1 calc R
C31 C 0.3337(7) 0.5144(9) 0.5692(7) 0.047(2) Uani 1 1 d U
H31 H 0.3829 0.5262 0.5765 0.056 Uiso 1 1 calc R
C32 C 0.2999(7) 0.6183(9) 0.5379(7) 0.047(3) Uani 1 1 d U
H32A H 0.3188 0.6390 0.4882 0.057 Uiso 1 1 calc R
H32B H 0.3088 0.6770 0.5758 0.057 Uiso 1 1 calc R
C33 C 0.2229(7) 0.6010(9) 0.5243(7) 0.044(2) Uani 1 1 d U
H33 H 0.2013 0.6678 0.5030 0.053 Uiso 1 1 calc R
C34 C 0.1935(7) 0.5706(9) 0.6063(7) 0.047(3) Uani 1 1 d U
H34A H 0.2014 0.6300 0.6439 0.057 Uiso 1 1 calc R
H34B H 0.1448 0.5582 0.5991 0.057 Uiso 1 1 calc R
C35 C 0.1009(6) 0.0673(9) 0.5112(7) 0.037(2) Uani 1 1 d U
H35 H 0.1111 0.0835 0.4593 0.044 Uiso 1 1 calc R
C36 C 0.1050(6) 0.1531(9) 0.5671(7) 0.038(2) Uani 1 1 d U
H36 H 0.1173 0.2216 0.5491 0.046 Uiso 1 1 calc R
C37 C 0.0912(6) 0.1428(10) 0.6531(6) 0.042(2) Uani 1 1 d U
H37A H 0.0424 0.1372 0.6578 0.050 Uiso 1 1 calc R
H37B H 0.1070 0.2082 0.6810 0.050 Uiso 1 1 calc R
C38 C 0.1268(6) 0.0414(10) 0.6932(7) 0.043(3) Uani 1 1 d U
H38A H 0.1338 0.0544 0.7499 0.052 Uiso 1 1 calc R
H38B H 0.0972 -0.0217 0.6856 0.052 Uiso 1 1 calc R
C39 C 0.1943(6) 0.0171(9) 0.6596(6) 0.038(2) Uani 1 1 d U
H39 H 0.2328 0.0533 0.6809 0.046 Uiso 1 1 calc R
C40 C 0.2014(7) -0.0581(9) 0.5974(7) 0.042(3) Uani 1 1 d U
H40 H 0.2452 -0.0707 0.5818 0.051 Uiso 1 1 calc R
C41 C 0.1433(6) -0.1207(8) 0.5533(7) 0.044(3) Uani 1 1 d U
H41A H 0.1601 -0.1530 0.5057 0.053 Uiso 1 1 calc R
H41B H 0.1294 -0.1799 0.5870 0.053 Uiso 1 1 calc R
C42 C 0.0809(6) -0.0511(9) 0.5293(7) 0.043(3) Uani 1 1 d U
H42A H 0.0501 -0.0514 0.5721 0.052 Uiso 1 1 calc R
H42B H 0.0571 -0.0827 0.4826 0.052 Uiso 1 1 calc R
I1 I 0.34093(4) 0.09801(6) 0.56525(5) 0.0444(2) Uani 1 1 d .
N1 N 0.2093(5) 0.1643(7) 0.3729(5) 0.0302(18) Uani 1 1 d U
N2 N 0.2297(4) 0.3140(7) 0.4381(5) 0.0281(17) Uani 1 1 d U
N3 N 0.2849(5) -0.2097(7) 0.3432(5) 0.037(2) Uani 1 1 d U
N4 N 0.4077(5) -0.3211(7) 0.2915(5) 0.0366(19) Uani 1 1 d U
O1 O 0.3182(5) -0.4235(6) 0.3241(5) 0.050(2) Uani 1 1 d U

loop_
_atom_site_aniso_label
_atom_site_aniso_U_11
_atom_site_aniso_U_22
_atom_site_aniso_U_33
_atom_site_aniso_U_23
_atom_site_aniso_U_13
_atom_site_aniso_U_12
Ir1 0.0329(3) 0.0292(3) 0.0254(2) 0.00410(18) 0.00610(17) 0.0002(2)
C1 0.034(5) 0.028(4) 0.023(4) -0.003(4) 0.005(4) -0.005(4)
C2 0.041(5) 0.035(5) 0.026(5) 0.003(4) 0.011(4) 0.000(4)
C3 0.037(5) 0.032(5) 0.029(5) 0.005(4) 0.005(4) -0.007(4)
C4 0.038(5) 0.028(4) 0.022(4) 0.001(4) 0.007(4) -0.009(4)
C5 0.039(5) 0.037(5) 0.025(5) 0.003(4) 0.010(4) -0.002(4)
C6 0.045(5) 0.036(4) 0.023(4) 0.001(4) 0.014(4) -0.004(4)
C7 0.054(6) 0.030(5) 0.032(5) -0.003(4) 0.009(5) -0.004(4)
C8 0.045(6) 0.034(5) 0.027(5) -0.004(4) 0.006(4) -0.006(4)
C9 0.042(5) 0.036(5) 0.021(4) 0.001(4) 0.005(4) -0.003(4)
C10 0.056(8) 0.047(7) 0.035(6) -0.005(5) 0.000(6) -0.005(6)
C11 0.069(9) 0.035(6) 0.046(7) -0.014(5) 0.012(6) -0.014(6)
C12 0.045(6) 0.040(5) 0.031(5) -0.008(4) 0.008(5) -0.004(5)
C13 0.046(6) 0.037(5) 0.038(5) -0.009(4) 0.013(5) -0.007(5)
C14 0.041(6) 0.040(5) 0.044(6) -0.008(5) 0.020(5) -0.006(5)
C15 0.036(5) 0.045(5) 0.054(5) 0.002(4) 0.025(4) -0.003(4)
C16 0.058(6) 0.075(6) 0.075(6) -0.017(5) 0.036(6) -0.020(6)
C17 0.058(6) 0.056(6) 0.069(6) 0.009(5) 0.025(5) 0.001(5)
C18 0.072(7) 0.086(7) 0.074(7) 0.006(6) 0.026(6) 0.004(6)
C19 0.062(6) 0.087(6) 0.087(6) -0.013(5) 0.044(5) -0.016(6)
C20 0.051(6) 0.082(6) 0.072(6) 0.011(6) 0.017(5) -0.006(6)
C21 0.061(6) 0.067(6) 0.077(6) 0.010(5) 0.020(5) 0.001(5)
C22 0.060(6) 0.094(6) 0.079(6) 0.012(5) 0.024(5) 0.003(6)
C23 0.057(6) 0.081(6) 0.069(6) 0.011(6) 0.025(6) 0.006(6)
C24 0.067(7) 0.093(7) 0.079(7) 0.003(6) 0.042(6) 0.016(6)
C25 0.039(4) 0.031(4) 0.023(4) 0.000(3) 0.008(4) -0.001(4)
C26 0.053(6) 0.040(5) 0.031(5) 0.002(4) 0.011(5) 0.009(5)
C27 0.044(6) 0.036(5) 0.034(5) -0.004(4) 0.008(5) 0.000(4)
C28 0.050(6) 0.043(5) 0.028(5) 0.004(4) 0.009(4) -0.002(5)
C29 0.057(6) 0.039(5) 0.034(5) -0.003(4) 0.007(5) 0.000(4)
C30 0.061(6) 0.045(5) 0.040(5) -0.010(5) -0.007(5) -0.009(5)
C31 0.056(6) 0.046(5) 0.038(5) -0.014(4) 0.003(5) -0.010(5)
C32 0.071(6) 0.034(5) 0.039(5) -0.011(4) 0.017(5) -0.017(5)
C33 0.064(5) 0.030(5) 0.040(5) 0.000(4) 0.017(5) 0.008(5)
C34 0.064(6) 0.037(5) 0.042(6) -0.008(4) 0.016(5) 0.007(5)
C35 0.038(6) 0.037(5) 0.036(5) 0.005(4) 0.006(5) -0.005(5)
C36 0.034(5) 0.039(5) 0.042(5) -0.002(4) 0.004(5) -0.009(5)
C37 0.039(6) 0.053(5) 0.034(5) -0.006(4) 0.015(5) -0.005(5)
C38 0.045(6) 0.053(5) 0.033(5) 0.003(4) 0.008(5) -0.008(5)
C39 0.044(6) 0.037(5) 0.033(5) 0.015(4) 0.005(5) -0.001(5)
C40 0.046(6) 0.037(5) 0.044(6) 0.016(4) 0.011(5) -0.006(5)
C41 0.053(6) 0.032(5) 0.048(6) 0.002(4) 0.011(5) -0.007(5)
C42 0.046(6) 0.036(5) 0.049(6) 0.003(4) 0.010(5) -0.015(5)
I1 0.0381(5) 0.0503(5) 0.0449(5) 0.0084(4) 0.0028(4) 0.0030(4)
N1 0.036(4) 0.032(4) 0.024(4) -0.001(3) 0.010(3) -0.001(3)
N2 0.033(4) 0.030(4) 0.022(4) 0.002(3) 0.001(3) -0.003(3)
N3 0.046(5) 0.035(4) 0.031(4) -0.004(4) 0.003(4) 0.002(4)
N4 0.037(5) 0.033(4) 0.041(4) -0.008(3) 0.011(4) -0.004(4)
O1 0.060(6) 0.033(4) 0.060(6) -0.006(4) 0.027(5) -0.009(4)

loop_
_atom_type_symbol
_atom_type_description
_atom_type_scat_dispersion_real
_atom_type_scat_dispersion_imag
_atom_type_scat_source
Ir Ir -1.4442 7.9887 'International Tables Vol C Tables 4.2.6.8 and 6.1.1.4'
C C 0.0033 0.0016 'International Tables Vol C Tables 4.2.6.8 and 6.1.1.4'
I I -0.4742 1.8119 'International Tables Vol C Tables 4.2.6.8 and 6.1.1.4'
N N 0.0061 0.0033 'International Tables Vol C Tables 4.2.6.8 and 6.1.1.4'
O O 0.0106 0.0060 'International Tables Vol C Tables 4.2.6.8 and 6.1.1.4'
H H 0.0000 0.0000 'International Tables Vol C Tables 4.2.6.8 and 6.1.1.4'

loop_
_geom_angle_atom_site_label_1
_geom_angle_atom_site_label_2
_geom_angle_atom_site_label_3
_geom_angle
C1 Ir1 C36 95.0(4)
C1 Ir1 C35 92.3(4)
C36 Ir1 C35 38.8(4)
C1 Ir1 C40 151.6(4)
C36 Ir1 C40 97.7(5)
C35 Ir1 C40 82.1(4)
C1 Ir1 C39 171.1(4)
C36 Ir1 C39 80.9(4)
C35 Ir1 C39 89.4(4)
C40 Ir1 C39 37.3(4)
C1 Ir1 I1 89.4(3)
C36 Ir1 I1 156.8(3)
C35 Ir1 I1 164.0(3)
C40 Ir1 I1 88.9(3)
C39 Ir1 I1 91.4(3)
N1 C1 N2 103.2(8)
N1 C1 Ir1 120.4(7)
N2 C1 Ir1 136.1(7)
C3 C2 N1 106.0(9)
C3 C2 H2 127.0
N1 C2 H2 127.0
C2 C3 N2 109.1(9)
C2 C3 H3 125.4
N2 C3 H3 125.4
C5 C4 C9 121.9(10)
C5 C4 N1 118.2(10)
C9 C4 N1 119.7(9)
C4 C5 C6 122.1(11)
C4 C5 H5 119.0
C6 C5 H5 119.0
N3 C6 C5 124.0(11)
N3 C6 C7 118.6(9)
C5 C6 C7 117.3(10)
C8 C7 C6 120.1(10)
C8 C7 C11 119.2(11)
C6 C7 C11 120.6(11)
C7 C8 C9 123.6(11)
C7 C8 H8 118.2
C9 C8 H8 118.2
C8 C9 C4 114.7(10)
C8 C9 C10 121.9(11)
C4 C9 C10 123.3(10)
C9 C10 H10A 109.5
C9 C10 H10B 109.5
H10A C10 H10B 109.5
C9 C10 H10C 109.5
H10A C10 H10C 109.5
H10B C10 H10C 109.5
C7 C11 H11A 109.5
C7 C11 H11B 109.5
H11A C11 H11B 109.5
C7 C11 H11C 109.5
H11A C11 H11C 109.5
H11B C11 H11C 109.5
C13 C12 N3 123.1(10)
C13 C12 H12 118.4
N3 C12 H12 118.4
C12 C13 N4 126.2(11)
C12 C13 H13 116.9
N4 C13 H13 116.9
O1 C14 N4 125.5(11)
O1 C14 H14 117.2
N4 C14 H14 117.2
C16 C15 N4 113.0(10)
C16 C15 C17 114.3(11)
N4 C15 C17 109.5(9)
C16 C15 C20 107.7(11)
N4 C15 C20 107.7(9)
C17 C15 C20 104.1(11)
C15 C16 C19 111.5(11)
C15 C16 H16A 109.3
C19 C16 H16A 109.3
C15 C16 H16B 109.3
C19 C16 H16B 109.3
H16A C16 H16B 108.0
C15 C17 C21 111.5(11)
C15 C17 H17A 109.3
C21 C17 H17A 109.3
C15 C17 H17B 109.3
C21 C17 H17B 109.3
H17A C17 H17B 108.0
C21 C18 C19 108.9(12)
C21 C18 H18A 109.9
C19 C18 H18A 109.9
C21 C18 H18B 109.9
C19 C18 H18B 109.9
H18A C18 H18B 108.3
C24 C19 C18 110.6(12)
C24 C19 C16 103.7(11)
C18 C19 C16 108.2(11)
C24 C19 H19 111.4
C18 C19 H19 111.4
C16 C19 H19 111.4
C22 C20 C15 112.1(11)
C22 C20 H20A 109.2
C15 C20 H20A 109.2
C22 C20 H20B 109.2
C15 C20 H20B 109.2
H20A C20 H20B 107.9
C23 C21 C18 114.3(12)
C23 C21 C17 105.6(11)
C18 C21 C17 106.6(11)
C23 C21 H21 110.0
C18 C21 H21 110.0
C17 C21 H21 110.0
C23 C22 C24 106.3(12)
C23 C22 C20 106.9(11)
C24 C22 C20 108.1(12)
C23 C22 H22 111.7
C24 C22 H22 111.7
C20 C22 H22 111.7
C22 C23 C21 113.3(12)
C22 C23 H23A 108.9
C21 C23 H23A 108.9
C22 C23 H23B 108.9
C21 C23 H23B 108.9
H23A C23 H23B 107.7
C22 C24 C19 115.2(12)
C22 C24 H24A 108.5
C19 C24 H24A 108.5
C22 C24 H24B 108.5
C19 C24 H24B 108.5
H24A C24 H24B 107.5
N2 C25 C26 108.9(8)
N2 C25 C28 112.5(8)
C26 C25 C28 106.7(9)
N2 C25 C27 109.5(8)
C26 C25 C27 109.6(9)
C28 C25 C27 109.6(9)
C25 C26 C33 110.8(9)
C25 C26 H26A 109.5
C33 C26 H26A 109.5
C25 C26 H26B 109.5
C33 C26 H26B 109.5
H26A C26 H26B 108.1
C31 C27 C25 110.3(10)
C31 C27 H27A 109.6
C25 C27 H27A 109.6
C31 C27 H27B 109.6
C25 C27 H27B 109.6
H27A C27 H27B 108.1
C25 C28 C29 110.2(9)
C25 C28 H28A 109.6
C29 C28 H28A 109.6
C25 C28 H28B 109.6
C29 C28 H28B 109.6
H28A C28 H28B 108.1
C34 C29 C28 109.4(10)
C34 C29 C30 111.8(10)
C28 C29 C30 107.5(10)
C34 C29 H29 109.4
C28 C29 H29 109.4
C30 C29 H29 109.4
C31 C30 C29 109.6(10)
C31 C30 H30A 109.7
C29 C30 H30A 109.7
C31 C30 H30B 109.7
C29 C30 H30B 109.7
H30A C30 H30B 108.2
C30 C31 C27 110.0(10)
C30 C31 C32 109.7(10)
C27 C31 C32 109.6(10)
C30 C31 H31 109.1
C27 C31 H31 109.1
C32 C31 H31 109.1
C31 C32 C33 110.1(9)
C31 C32 H32A 109.6
C33 C32 H32A 109.6
C31 C32 H32B 109.6
C33 C32 H32B 109.6
H32A C32 H32B 108.2
C26 C33 C32 111.2(10)
C26 C33 C34 107.1(9)
C32 C33 C34 108.4(10)
C26 C33 H33 110.0
C32 C33 H33 110.0
C34 C33 H33 110.0
C29 C34 C33 108.5(10)
C29 C34 H34A 110.0
C33 C34 H34A 110.0
C29 C34 H34B 110.0
C33 C34 H34B 110.0
H34A C34 H34B 108.4
C36 C35 C42 125.0(11)
C36 C35 Ir1 69.7(6)
C42 C35 Ir1 113.5(8)
C36 C35 H35 117.5
C42 C35 H35 117.5
Ir1 C35 H35 86.8
C35 C36 C37 125.3(10)
C35 C36 Ir1 71.5(7)
C37 C36 Ir1 112.1(8)
C35 C36 H36 117.4
C37 C36 H36 117.4
Ir1 C36 H36 86.3
C36 C37 C38 112.5(9)
C36 C37 H37A 109.1
C38 C37 H37A 109.1
C36 C37 H37B 109.1
C38 C37 H37B 109.1
H37A C37 H37B 107.8
C39 C38 C37 112.2(9)
C39 C38 H38A 109.2
C37 C38 H38A 109.2
C39 C38 H38B 109.2
C37 C38 H38B 109.2
H38A C38 H38B 107.9
C40 C39 C38 122.7(11)
C40 C39 Ir1 69.3(6)
C38 C39 Ir1 111.4(7)
C40 C39 H39 118.6
C38 C39 H39 118.6
Ir1 C39 H39 89.3
C39 C40 C41 125.5(12)
C39 C40 Ir1 73.4(6)
C41 C40 Ir1 107.6(7)
C39 C40 H40 117.2
C41 C40 H40 117.2
Ir1 C40 H40 89.0
C42 C41 C40 114.3(9)
C42 C41 H41A 108.7
C40 C41 H41A 108.7
C42 C41 H41B 108.7
C40 C41 H41B 108.7
H41A C41 H41B 107.6
C41 C42 C35 111.5(10)
C41 C42 H42A 109.3
C35 C42 H42A 109.3
C41 C42 H42B 109.3
C35 C42 H42B 109.3
H42A C42 H42B 108.0
C1 N1 C2 111.6(8)
C1 N1 C4 124.8(8)
C2 N1 C4 123.6(8)
C1 N2 C3 110.0(8)
C1 N2 C25 129.6(8)
C3 N2 C25 120.3(8)
C6 N3 C12 124.3(9)
C14 N4 C13 122.2(10)
C14 N4 C15 121.9(9)
C13 N4 C15 115.8(9)

loop_
_geom_bond_atom_site_label_1
_geom_bond_atom_site_label_2
_geom_bond_distance
Ir1 C1 2.054(10)
Ir1 C36 2.112(12)
Ir1 C35 2.136(11)
Ir1 C40 2.175(10)
Ir1 C39 2.227(10)
Ir1 I1 2.6775(10)
C1 N1 1.378(12)
C1 N2 1.380(13)
C2 C3 1.321(14)
C2 N1 1.394(12)
C2 H2 0.9300
C3 N2 1.386(12)
C3 H3 0.9300
C4 C5 1.357(15)
C4 C9 1.425(15)
C4 N1 1.437(13)
C5 C6 1.394(14)
C5 H5 0.9300
C6 N3 1.388(14)
C6 C7 1.407(16)
C7 C8 1.366(16)
C7 C11 1.540(14)
C8 C9 1.404(14)
C8 H8 0.9300
C9 C10 1.480(16)
C10 H10A 0.9600
C10 H10B 0.9600
C10 H10C 0.9600
C11 H11A 0.9600
C11 H11B 0.9600
C11 H11C 0.9600
C12 C13 1.358(16)
C12 N3 1.399(14)
C12 H12 0.9300
C13 N4 1.405(13)
C13 H13 0.9300
C14 O1 1.230(13)
C14 N4 1.311(14)
C14 H14 0.9300
C15 C16 1.481(17)
C15 N4 1.510(14)
C15 C17 1.519(17)
C15 C20 1.551(18)
C16 C19 1.568(14)
C16 H16A 0.9700
C16 H16B 0.9700
C17 C21 1.550(9)
C17 H17A 0.9700
C17 H17B 0.9700
C18 C21 1.527(9)
C18 C19 1.558(9)
C18 H18A 0.9700
C18 H18B 0.9700
C19 C24 1.552(9)
C19 H19 0.9800
C20 C22 1.536(19)
C20 H20A 0.9700
C20 H20B 0.9700
C21 C23 1.525(9)
C21 H21 0.9800
C22 C23 1.505(9)
C22 C24 1.508(19)
C22 H22 0.9800
C23 H23A 0.9700
C23 H23B 0.9700
C24 H24A 0.9700
C24 H24B 0.9700
C25 N2 1.494(12)
C25 C26 1.520(14)
C25 C28 1.528(14)
C25 C27 1.543(16)
C26 C33 1.521(15)
C26 H26A 0.9700
C26 H26B 0.9700
C27 C31 1.504(14)
C27 H27A 0.9700
C27 H27B 0.9700
C28 C29 1.542(15)
C28 H28A 0.9700
C28 H28B 0.9700
C29 C34 1.486(15)
C29 C30 1.557(18)
C29 H29 0.9800
C30 C31 1.495(16)
C30 H30A 0.9700
C30 H30B 0.9700
C31 C32 1.514(16)
C31 H31 0.9800
C32 C33 1.532(19)
C32 H32A 0.9700
C32 H32B 0.9700
C33 C34 1.577(16)
C33 H33 0.9800
C34 H34A 0.9700
C34 H34B 0.9700
C35 C36 1.410(15)
C35 C42 1.538(15)
C35 H35 0.9300
C36 C37 1.495(15)
C36 H36 0.9300
C37 C38 1.558(16)
C37 H37A 0.9700
C37 H37B 0.9700
C38 C39 1.506(16)
C38 H38A 0.9700
C38 H38B 0.9700
C39 C40 1.410(16)
C39 H39 0.9300
C40 C41 1.530(16)
C40 H40 0.9300
C41 C42 1.527(17)
C41 H41A 0.9700
C41 H41B 0.9700
C42 H42A 0.9700
C42 H42B 0.9700

loop_
_platon_squeeze_void_nr
_platon_squeeze_void_average_x
_platon_squeeze_void_average_y
_platon_squeeze_void_average_z
_platon_squeeze_void_volume
_platon_squeeze_void_count_electrons
_platon_squeeze_void_content
1 0.000 0.000 0.000 216 145 ' '
2 0.000 0.000 0.500 22 8 ' '
3 0.500 0.500 1.000 216 141 ' '
4 0.500 0.500 0.500 22 8 ' '
